data_2234563
loop_
_publ_author_name
'He, Yan-Qin'
'Chen, Jin-Quan'

_publ_section_title
;
 Diethyl 4-methoxyoxalyl-3,5-diphenylpyrrolidine-2,2-dicarboxylate
;
_journal_coeditor_code CV5272
_journal_issue 5
_journal_name_full 'Acta Crystallographica Section E'
_journal_page_first o1325
_journal_paper_doi 10.1107/S160053681201392X
_journal_volume 68
_journal_year 2012
_chemical_formula_iupac 'C25 H27 N O7'
_chemical_formula_moiety 'C25 H27 N O7'
_chemical_formula_sum 'C25 H27 N O7'
_chemical_formula_weight 453.48
_chemical_name_systematic
;
Diethyl 4-methoxyoxalyl-3,5-diphenylpyrrolidine-2,2-dicarboxylate
;
_space_group_IT_number 14
_symmetry_cell_setting monoclinic
_symmetry_space_group_name_Hall '-P 2ybc'
_symmetry_space_group_name_H-M 'P 1 21/c 1'
_atom_sites_solution_hydrogens geom
_atom_sites_solution_primary direct
_atom_sites_solution_secondary difmap
_audit_creation_method SHELXL-97
_cell_angle_alpha 90.00
_cell_angle_beta 102.213(3)
_cell_angle_gamma 90.00
_cell_formula_units_Z 4
_cell_length_a 8.8779(3)
_cell_length_b 20.3438(6)
_cell_length_c 13.5740(5)
_cell_measurement_reflns_used 4380
_cell_measurement_temperature 290(2)
_cell_measurement_theta_max 29.0464
_cell_measurement_theta_min 3.2115
_cell_volume 2396.12(14)
_computing_cell_refinement 'CrysAlis PRO (Oxford Diffraction, 2010)'
_computing_data_collection 'CrysAlis PRO (Oxford Diffraction, 2010)'
_computing_data_reduction 'CrysAlis PRO (Oxford Diffraction, 2010)'
_computing_molecular_graphics 'XP in SHELXTL (Sheldrick, 2008)'
_computing_publication_material 'SHELXL97 (Sheldrick, 2008)'
_computing_structure_refinement 'SHELXL97 (Sheldrick, 2008)'
_computing_structure_solution 'SHELXS97 (Sheldrick, 2008)'
_diffrn_ambient_temperature 290(2)
_diffrn_detector_area_resol_mean 15.9149
_diffrn_measured_fraction_theta_full 0.998
_diffrn_measured_fraction_theta_max 0.998
_diffrn_measurement_device_type 'Oxford Diffraction Gemini S Ultra'
_diffrn_measurement_method '\w scans'
_diffrn_radiation_monochromator graphite
_diffrn_radiation_source 'Enhance (Mo) X-ray Source'
_diffrn_radiation_type MoK\a
_diffrn_radiation_wavelength 0.71073
_diffrn_reflns_av_R_equivalents 0.0330
_diffrn_reflns_av_sigmaI/netI 0.0405
_diffrn_reflns_limit_h_max 11
_diffrn_reflns_limit_h_min -11
_diffrn_reflns_limit_k_max 25
_diffrn_reflns_limit_k_min -25
_diffrn_reflns_limit_l_max 14
_diffrn_reflns_limit_l_min -16
_diffrn_reflns_number 14990
_diffrn_reflns_theta_full 26.37
_diffrn_reflns_theta_max 26.37
_diffrn_reflns_theta_min 3.22
_exptl_absorpt_coefficient_mu 0.092
_exptl_absorpt_correction_T_max 0.9729
_exptl_absorpt_correction_T_min 0.9659
_exptl_absorpt_correction_type multi-scan
_exptl_absorpt_process_details
;
(CrysAlis PRO; Oxford Diffraction, 2010)
;
_exptl_crystal_colour colorless
_exptl_crystal_density_diffrn 1.257
_exptl_crystal_density_method 'not measured'
_exptl_crystal_description block
_exptl_crystal_F_000 960
_exptl_crystal_size_max 0.38
_exptl_crystal_size_mid 0.35
_exptl_crystal_size_min 0.30
_refine_diff_density_max 0.279
_refine_diff_density_min -0.261
_refine_ls_extinction_method none
_refine_ls_goodness_of_fit_ref 1.018
_refine_ls_hydrogen_treatment mixed
_refine_ls_matrix_type full
_refine_ls_number_parameters 305
_refine_ls_number_reflns 4887
_refine_ls_number_restraints 8
_refine_ls_restrained_S_all 1.127
_refine_ls_R_factor_all 0.0920
_refine_ls_R_factor_gt 0.0514
_refine_ls_shift/su_max 0.000
_refine_ls_shift/su_mean 0.000
_refine_ls_structure_factor_coef Fsqd
_refine_ls_weighting_details 'calc w=1/[\s^2^(Fo^2^)+(0.0554P)^2^+0.3662P] where P=(Fo^2^+2Fc^2^)/3'
_refine_ls_weighting_scheme calc
_refine_ls_wR_factor_gt 0.1136
_refine_ls_wR_factor_ref 0.1334
_reflns_number_gt 3129
_reflns_number_total 4887
_reflns_threshold_expression I>2\s(I)
_cod_data_source_file cv5272.cif
_cod_data_source_block I
_cod_original_sg_symbol_H-M 'P 21/c'
_cod_database_code 2234563
_cod_database_fobs_code 2234563

loop_
_symmetry_equiv_pos_as_xyz
'x, y, z'
'-x, y+1/2, -z+1/2'
'-x, -y, -z'
'x, -y-1/2, z-1/2'

loop_
_atom_site_type_symbol
_atom_site_label
_atom_site_fract_x
_atom_site_fract_y
_atom_site_fract_z
_atom_site_U_iso_or_equiv
_atom_site_adp_type
_atom_site_calc_flag
_atom_site_refinement_flags
_atom_site_occupancy
_atom_site_symmetry_multiplicity
N N1 0.9482(2) 0.04749(8) 0.86894(15) 0.0445(4) Uani d D 1 1
O O1 0.75874(18) 0.01366(7) 1.00477(12) 0.0587(4) Uani d . 1 1
O O2 0.68505(17) 0.11814(7) 1.01209(11) 0.0537(4) Uani d . 1 1
O O3 0.90888(18) 0.20277(8) 0.85551(13) 0.0627(5) Uani d . 1 1
O O4 0.99367(18) 0.16006(7) 1.00924(12) 0.0606(5) Uani d . 1 1
O O5 0.6663(2) 0.05129(8) 0.58463(13) 0.0646(5) Uani d . 1 1
O O6 0.5961(2) -0.10174(9) 0.66768(15) 0.0833(6) Uani d . 1 1
O O7 0.6680(2) -0.07505(8) 0.52526(13) 0.0672(5) Uani d . 1 1
C C2 0.8329(2) 0.09267(9) 0.89093(15) 0.0390(5) Uani d . 1 1
C C3 0.7135(2) 0.09231(9) 0.78941(15) 0.0393(5) Uani d . 1 1
H H3 0.7590 0.1168 0.7408 0.047 Uiso calc R 1 1
C C4 0.7112(2) 0.01965(9) 0.75916(16) 0.0416(5) Uani d . 1 1
H H4 0.6324 -0.0027 0.7877 0.050 Uiso calc R 1 1
C C5 0.8726(2) -0.00897(10) 0.81100(16) 0.0427(5) Uani d . 1 1
H H5 0.8575 -0.0436 0.8582 0.051 Uiso calc R 1 1
C C6 0.7574(2) 0.06980(10) 0.97687(16) 0.0418(5) Uani d . 1 1
C C7 0.5949(3) 0.10022(14) 1.0861(2) 0.0740(8) Uani d U 1 1
H H7A 0.5254 0.0644 1.0608 0.089 Uiso calc R 1 1
H H7B 0.6625 0.0862 1.1483 0.089 Uiso calc R 1 1
C C8 0.5078(5) 0.15783(19) 1.1041(3) 0.1267(13) Uani d U 1 1
H H8A 0.4510 0.1746 1.0409 0.190 Uiso calc R 1 1
H H8B 0.5773 0.1910 1.1372 0.190 Uiso calc R 1 1
H H8C 0.4374 0.1460 1.1460 0.190 Uiso calc R 1 1
C C9 0.9123(2) 0.15908(11) 0.91495(18) 0.0453(5) Uani d . 1 1
C C10 1.0665(3) 0.22220(14) 1.0448(2) 0.0809(9) Uani d . 1 1
H H10A 1.1018 0.2439 0.9902 0.097 Uiso calc R 1 1
H H10B 1.1555 0.2140 1.0986 0.097 Uiso calc R 1 1
C C11 0.9557(4) 0.26554(15) 1.0823(3) 0.1000(11) Uani d . 1 1
H H11A 0.8684 0.2741 1.0287 0.150 Uiso calc R 1 1
H H11B 1.0053 0.3063 1.1056 0.150 Uiso calc R 1 1
H H11C 0.9219 0.2442 1.1369 0.150 Uiso calc R 1 1
C C12 0.5595(2) 0.12441(10) 0.79130(15) 0.0412(5) Uani d . 1 1
C C13 0.4339(2) 0.09043(12) 0.81017(19) 0.0570(6) Uani d . 1 1
H H13 0.4396 0.0450 0.8180 0.068 Uiso calc R 1 1
C C14 0.3000(3) 0.12289(14) 0.8176(2) 0.0704(7) Uani d . 1 1
H H14 0.2169 0.0991 0.8307 0.084 Uiso calc R 1 1
C C15 0.2887(3) 0.18935(14) 0.8060(2) 0.0683(7) Uani d . 1 1
H H15 0.1988 0.2110 0.8118 0.082 Uiso calc R 1 1
C C16 0.4104(3) 0.22371(13) 0.7859(2) 0.0671(7) Uani d . 1 1
H H16 0.4033 0.2691 0.7776 0.080 Uiso calc R 1 1
C C17 0.5440(3) 0.19164(10) 0.77789(18) 0.0545(6) Uani d . 1 1
H H17 0.6255 0.2157 0.7631 0.065 Uiso calc R 1 1
C C18 0.6739(2) 0.00889(10) 0.64679(17) 0.0459(5) Uani d . 1 1
C C19 0.6410(3) -0.06290(12) 0.61527(19) 0.0533(6) Uani d . 1 1
C C20 0.6394(4) -0.14192(14) 0.4894(2) 0.0933(10) Uani d . 1 1
H H20A 0.6611 -0.1457 0.4232 0.140 Uiso calc R 1 1
H H20B 0.5335 -0.1530 0.4866 0.140 Uiso calc R 1 1
H H20C 0.7048 -0.1714 0.5345 0.140 Uiso calc R 1 1
C C21 0.9705(2) -0.03601(10) 0.74167(17) 0.0466(5) Uani d . 1 1
C C22 0.9944(3) -0.10277(12) 0.7365(2) 0.0651(7) Uani d . 1 1
H H22 0.9494 -0.1311 0.7757 0.078 Uiso calc R 1 1
C C23 1.0847(4) -0.12831(15) 0.6737(2) 0.0820(9) Uani d . 1 1
H H23 1.0998 -0.1734 0.6709 0.098 Uiso calc R 1 1
C C24 1.1512(4) -0.08695(18) 0.6163(2) 0.0861(9) Uani d . 1 1
H H24 1.2127 -0.1040 0.5748 0.103 Uiso calc R 1 1
C C25 1.1283(3) -0.02117(16) 0.6190(2) 0.0783(8) Uani d . 1 1
H H25 1.1730 0.0067 0.5790 0.094 Uiso calc R 1 1
C C26 1.0380(3) 0.00470(12) 0.68185(19) 0.0611(6) Uani d . 1 1
H H26 1.0228 0.0499 0.6836 0.073 Uiso calc R 1 1
H H1N 1.016(2) 0.0357(10) 0.9232(14) 0.054(7) Uiso d D 1 1

loop_
_atom_site_aniso_label
_atom_site_aniso_U_11
_atom_site_aniso_U_22
_atom_site_aniso_U_33
_atom_site_aniso_U_12
_atom_site_aniso_U_13
_atom_site_aniso_U_23
N1 0.0426(10) 0.0438(10) 0.0464(12) 0.0056(8) 0.0077(9) -0.0022(9)
O1 0.0719(11) 0.0459(9) 0.0627(11) 0.0056(7) 0.0240(8) 0.0149(8)
O2 0.0648(10) 0.0496(9) 0.0533(10) 0.0054(7) 0.0277(8) 0.0016(7)
O3 0.0745(11) 0.0482(9) 0.0640(11) -0.0176(8) 0.0113(9) 0.0053(9)
O4 0.0645(10) 0.0603(10) 0.0520(10) -0.0165(8) 0.0009(8) -0.0057(8)
O5 0.0861(12) 0.0569(10) 0.0495(10) 0.0043(8) 0.0110(9) 0.0064(8)
O6 0.1233(17) 0.0567(11) 0.0763(14) -0.0250(10) 0.0357(12) -0.0118(10)
O7 0.0863(12) 0.0633(11) 0.0497(11) 0.0081(9) 0.0093(9) -0.0136(9)
C2 0.0406(11) 0.0356(10) 0.0417(12) -0.0003(8) 0.0104(9) 0.0006(9)
C3 0.0429(11) 0.0374(11) 0.0384(12) -0.0001(8) 0.0106(9) 0.0025(9)
C4 0.0456(12) 0.0371(11) 0.0438(13) -0.0015(8) 0.0131(9) 0.0003(9)
C5 0.0505(12) 0.0372(11) 0.0418(12) 0.0025(9) 0.0131(10) 0.0036(9)
C6 0.0425(11) 0.0418(12) 0.0402(12) 0.0015(9) 0.0066(9) 0.0012(10)
C7 0.0804(18) 0.0894(19) 0.0637(18) 0.0056(14) 0.0409(15) 0.0081(15)
C8 0.142(2) 0.132(2) 0.129(2) 0.0343(16) 0.0808(17) -0.0039(16)
C9 0.0423(12) 0.0439(12) 0.0519(15) -0.0020(9) 0.0152(10) -0.0022(11)
C10 0.087(2) 0.0787(19) 0.072(2) -0.0357(16) 0.0045(16) -0.0169(16)
C11 0.141(3) 0.072(2) 0.085(2) -0.012(2) 0.019(2) -0.0180(18)
C12 0.0449(12) 0.0424(11) 0.0368(12) 0.0007(9) 0.0094(9) 0.0013(9)
C13 0.0479(13) 0.0519(13) 0.0731(18) -0.0032(10) 0.0171(12) -0.0031(12)
C14 0.0472(14) 0.0823(19) 0.085(2) -0.0060(13) 0.0218(13) -0.0096(16)
C15 0.0543(15) 0.085(2) 0.0671(18) 0.0218(13) 0.0154(13) -0.0022(15)
C16 0.0718(17) 0.0548(15) 0.0766(19) 0.0199(13) 0.0201(14) 0.0073(13)
C17 0.0546(14) 0.0469(13) 0.0642(16) 0.0049(10) 0.0171(12) 0.0077(11)
C18 0.0439(12) 0.0464(12) 0.0471(13) 0.0020(9) 0.0087(10) -0.0010(11)
C19 0.0553(14) 0.0530(14) 0.0491(15) 0.0012(11) 0.0056(11) -0.0052(12)
C20 0.131(3) 0.0688(18) 0.072(2) 0.0200(17) 0.0035(19) -0.0275(16)
C21 0.0476(12) 0.0470(13) 0.0442(13) 0.0067(9) 0.0072(10) -0.0009(10)
C22 0.0812(18) 0.0505(14) 0.0649(17) 0.0158(12) 0.0183(14) -0.0015(12)
C23 0.102(2) 0.0648(18) 0.080(2) 0.0265(16) 0.0218(18) -0.0160(16)
C24 0.083(2) 0.103(2) 0.077(2) 0.0192(18) 0.0290(17) -0.025(2)
C25 0.0768(19) 0.100(2) 0.0669(19) -0.0079(16) 0.0358(15) -0.0105(17)
C26 0.0670(16) 0.0576(15) 0.0631(17) -0.0018(12) 0.0236(13) -0.0036(13)

loop_
_atom_type_symbol
_atom_type_description
_atom_type_scat_dispersion_real
_atom_type_scat_dispersion_imag
_atom_type_scat_source
C C 0.0033 0.0016 'International Tables Vol C Tables 4.2.6.8 and 6.1.1.4'
H H 0.0000 0.0000 'International Tables Vol C Tables 4.2.6.8 and 6.1.1.4'
N N 0.0061 0.0033 'International Tables Vol C Tables 4.2.6.8 and 6.1.1.4'
O O 0.0106 0.0060 'International Tables Vol C Tables 4.2.6.8 and 6.1.1.4'

loop_
_geom_angle_atom_site_label_1
_geom_angle_atom_site_label_2
_geom_angle_atom_site_label_3
_geom_angle
C2 N1 C5 110.00(16)
C2 N1 H1N 112.7(15)
C5 N1 H1N 112.8(14)
C6 O2 C7 116.37(18)
C9 O4 C10 116.42(19)
C19 O7 C20 115.8(2)
N1 C2 C9 106.88(16)
N1 C2 C6 113.85(16)
C9 C2 C6 111.21(17)
N1 C2 C3 101.17(16)
C9 C2 C3 113.06(16)
C6 C2 C3 110.31(15)
C12 C3 C4 117.24(16)
C12 C3 C2 115.56(17)
C4 C3 C2 102.13(15)
C12 C3 H3 107.1
C4 C3 H3 107.1
C2 C3 H3 107.1
C18 C4 C3 113.50(17)
C18 C4 C5 112.60(17)
C3 C4 C5 106.19(15)
C18 C4 H4 108.1
C3 C4 H4 108.1
C5 C4 H4 108.1
N1 C5 C21 111.04(17)
N1 C5 C4 102.72(15)
C21 C5 C4 116.51(17)
N1 C5 H5 108.8
C21 C5 H5 108.8
C4 C5 H5 108.8
O1 C6 O2 124.6(2)
O1 C6 C2 123.36(19)
O2 C6 C2 111.96(17)
C8 C7 O2 107.7(2)
C8 C7 H7A 110.2
O2 C7 H7A 110.2
C8 C7 H7B 110.2
O2 C7 H7B 110.2
H7A C7 H7B 108.5
C7 C8 H8A 109.5
C7 C8 H8B 109.5
H8A C8 H8B 109.5
C7 C8 H8C 109.5
H8A C8 H8C 109.5
H8B C8 H8C 109.5
O3 C9 O4 124.67(19)
O3 C9 C2 124.7(2)
O4 C9 C2 110.54(18)
O4 C10 C11 110.4(2)
O4 C10 H10A 109.6
C11 C10 H10A 109.6
O4 C10 H10B 109.6
C11 C10 H10B 109.6
H10A C10 H10B 108.1
C10 C11 H11A 109.5
C10 C11 H11B 109.5
H11A C11 H11B 109.5
C10 C11 H11C 109.5
H11A C11 H11C 109.5
H11B C11 H11C 109.5
C13 C12 C17 117.3(2)
C13 C12 C3 123.52(18)
C17 C12 C3 119.14(18)
C12 C13 C14 121.0(2)
C12 C13 H13 119.5
C14 C13 H13 119.5
C15 C14 C13 120.6(2)
C15 C14 H14 119.7
C13 C14 H14 119.7
C16 C15 C14 119.4(2)
C16 C15 H15 120.3
C14 C15 H15 120.3
C15 C16 C17 120.4(2)
C15 C16 H16 119.8
C17 C16 H16 119.8
C16 C17 C12 121.4(2)
C16 C17 H17 119.3
C12 C17 H17 119.3
O5 C18 C4 125.16(19)
O5 C18 C19 120.7(2)
C4 C18 C19 114.14(19)
O6 C19 O7 125.5(2)
O6 C19 C18 122.4(2)
O7 C19 C18 112.1(2)
O7 C20 H20A 109.5
O7 C20 H20B 109.5
H20A C20 H20B 109.5
O7 C20 H20C 109.5
H20A C20 H20C 109.5
H20B C20 H20C 109.5
C22 C21 C26 118.0(2)
C22 C21 C5 120.3(2)
C26 C21 C5 121.66(19)
C21 C22 C23 121.0(3)
C21 C22 H22 119.5
C23 C22 H22 119.5
C24 C23 C22 119.7(3)
C24 C23 H23 120.1
C22 C23 H23 120.1
C25 C24 C23 120.5(3)
C25 C24 H24 119.7
C23 C24 H24 119.7
C24 C25 C26 120.0(3)
C24 C25 H25 120.0
C26 C25 H25 120.0
C21 C26 C25 120.7(2)
C21 C26 H26 119.6
C25 C26 H26 119.6

loop_
_geom_bond_atom_site_label_1
_geom_bond_atom_site_label_2
_geom_bond_distance
N1 C2 1.453(2)
N1 C5 1.472(3)
N1 H1N 0.878(16)
O1 C6 1.203(2)
O2 C6 1.318(2)
O2 C7 1.457(3)
O3 C9 1.196(3)
O4 C9 1.330(3)
O4 C10 1.455(3)
O5 C18 1.198(3)
O6 C19 1.187(3)
O7 C19 1.317(3)
O7 C20 1.449(3)
C2 C9 1.527(3)
C2 C6 1.536(3)
C2 C3 1.551(3)
C3 C12 1.520(3)
C3 C4 1.533(3)
C3 H3 0.9800
C4 C18 1.507(3)
C4 C5 1.569(3)
C4 H4 0.9800
C5 C21 1.513(3)
C5 H5 0.9800
C7 C8 1.453(4)
C7 H7A 0.9700
C7 H7B 0.9700
C8 H8A 0.9600
C8 H8B 0.9600
C8 H8C 0.9600
C10 C11 1.489(4)
C10 H10A 0.9700
C10 H10B 0.9700
C11 H11A 0.9600
C11 H11B 0.9600
C11 H11C 0.9600
C12 C13 1.381(3)
C12 C17 1.383(3)
C13 C14 1.382(3)
C13 H13 0.9300
C14 C15 1.362(4)
C14 H14 0.9300
C15 C16 1.362(4)
C15 H15 0.9300
C16 C17 1.378(3)
C16 H16 0.9300
C17 H17 0.9300
C18 C19 1.533(3)
C20 H20A 0.9600
C20 H20B 0.9600
C20 H20C 0.9600
C21 C22 1.379(3)
C21 C26 1.382(3)
C22 C23 1.388(4)
C22 H22 0.9300
C23 C24 1.364(4)
C23 H23 0.9300
C24 C25 1.355(4)
C24 H24 0.9300
C25 C26 1.392(4)
C25 H25 0.9300
C26 H26 0.9300

loop_
_geom_hbond_atom_site_label_D
_geom_hbond_atom_site_label_H
_geom_hbond_atom_site_label_A
_geom_hbond_site_symmetry_A
_geom_hbond_distance_DH
_geom_hbond_distance_HA
_geom_hbond_distance_DA
_geom_hbond_angle_DHA
N1 H1N O1 3_757 0.878(16) 2.269(18) 3.061(2) 150(2)
C23 H23 O3 2_746 0.93 2.54 3.461(3) 169.6
C25 H25 O7 3_756 0.93 2.60 3.526(3) 172.2

loop_
_geom_torsion_atom_site_label_1
_geom_torsion_atom_site_label_2
_geom_torsion_atom_site_label_3
_geom_torsion_atom_site_label_4
_geom_torsion
C5 N1 C2 C9 -159.71(17)
C5 N1 C2 C6 77.1(2)
C5 N1 C2 C3 -41.2(2)
N1 C2 C3 C12 168.35(16)
C9 C2 C3 C12 -77.7(2)
C6 C2 C3 C12 47.5(2)
N1 C2 C3 C4 39.90(18)
C9 C2 C3 C4 153.85(16)
C6 C2 C3 C4 -80.93(19)
C12 C3 C4 C18 82.3(2)
C2 C3 C4 C18 -150.29(17)
C12 C3 C4 C5 -153.43(17)
C2 C3 C4 C5 -26.1(2)
C2 N1 C5 C21 149.70(17)
C2 N1 C5 C4 24.5(2)
C18 C4 C5 N1 127.43(18)
C3 C4 C5 N1 2.6(2)
C18 C4 C5 C21 5.8(2)
C3 C4 C5 C21 -118.94(19)
C7 O2 C6 O1 -3.3(3)
C7 O2 C6 C2 173.36(18)
N1 C2 C6 O1 -19.7(3)
C9 C2 C6 O1 -140.5(2)
C3 C2 C6 O1 93.2(2)
N1 C2 C6 O2 163.56(16)
C9 C2 C6 O2 42.8(2)
C3 C2 C6 O2 -83.5(2)
C6 O2 C7 C8 -171.9(3)
C10 O4 C9 O3 8.3(3)
C10 O4 C9 C2 -175.66(19)
N1 C2 C9 O3 96.2(2)
C6 C2 C9 O3 -139.0(2)
C3 C2 C9 O3 -14.3(3)
N1 C2 C9 O4 -79.9(2)
C6 C2 C9 O4 45.0(2)
C3 C2 C9 O4 169.70(17)
C9 O4 C10 C11 84.5(3)
C4 C3 C12 C13 28.5(3)
C2 C3 C12 C13 -92.0(2)
C4 C3 C12 C17 -154.38(19)
C2 C3 C12 C17 85.1(2)
C17 C12 C13 C14 -1.5(4)
C3 C12 C13 C14 175.6(2)
C12 C13 C14 C15 0.3(4)
C13 C14 C15 C16 0.6(4)
C14 C15 C16 C17 -0.3(4)
C15 C16 C17 C12 -1.0(4)
C13 C12 C17 C16 1.9(4)
C3 C12 C17 C16 -175.4(2)
C3 C4 C18 O5 9.5(3)
C5 C4 C18 O5 -111.1(2)
C3 C4 C18 C19 -169.00(17)
C5 C4 C18 C19 70.3(2)
C20 O7 C19 O6 -0.1(4)
C20 O7 C19 C18 -179.9(2)
O5 C18 C19 O6 -153.7(2)
C4 C18 C19 O6 24.9(3)
O5 C18 C19 O7 26.1(3)
C4 C18 C19 O7 -155.34(19)
N1 C5 C21 C22 133.7(2)
C4 C5 C21 C22 -109.2(2)
N1 C5 C21 C26 -46.4(3)
C4 C5 C21 C26 70.7(3)
C26 C21 C22 C23 0.5(4)
C5 C21 C22 C23 -179.6(2)
C21 C22 C23 C24 0.1(4)
C22 C23 C24 C25 -0.8(5)
C23 C24 C25 C26 0.8(5)
C22 C21 C26 C25 -0.5(4)
C5 C21 C26 C25 179.6(2)
C24 C25 C26 C21 -0.1(4)
